data_4128882
loop_
_publ_author_name
'Ma, Dengke'
'Miao, Chun-Bao'
'Sun, Jianwei'

_publ_section_title
;
 Catalytic Enantioselective House-Meinwald Rearrangement: Efficient
 Construction of All-Carbon Quaternary Stereocenters.
;
_journal_issue 35
_journal_name_full 'Journal of the American Chemical Society'
_journal_page_first 13783
_journal_page_last 13787
_journal_paper_doi 10.1021/jacs.9b07514
_journal_volume 141
_journal_year 2019
_chemical_absolute_configuration ad
_chemical_formula_moiety 'C18 H20 O2'
_chemical_formula_sum 'C18 H20 O2'
_chemical_formula_weight 268.34
_space_group_crystal_system orthorhombic
_space_group_IT_number 19
_space_group_name_Hall 'P 2ac 2ab'
_space_group_name_H-M_alt 'P 21 21 21'
_atom_sites_solution_hydrogens geom
_atom_sites_solution_primary direct
_audit_creation_date 2019-02-01
_audit_creation_method
;
Olex2 1.2
(compiled 2017.08.10 svn.r3458 for OlexSys, GUI svn.r5381)
;
_cell_angle_alpha 90
_cell_angle_beta 90
_cell_angle_gamma 90
_cell_formula_units_Z 4
_cell_length_a 7.43535(11)
_cell_length_b 12.70493(17)
_cell_length_c 15.2334(2)
_cell_measurement_reflns_used 6450
_cell_measurement_temperature 100.00(10)
_cell_measurement_theta_max 73.7690
_cell_measurement_theta_min 4.5190
_cell_volume 1439.03(3)
_computing_cell_refinement 'CrysAlisPro 1.171.39.46 (Rigaku OD, 2018)'
_computing_data_collection 'CrysAlisPro 1.171.39.46 (Rigaku OD, 2018)'
_computing_data_reduction 'CrysAlisPro 1.171.39.46 (Rigaku OD, 2018)'
_computing_molecular_graphics 'Olex2 (Dolomanov et al., 2009)'
_computing_publication_material 'Olex2 (Dolomanov et al., 2009)'
_computing_structure_refinement 'ShelXL (Sheldrick, 2015)'
_computing_structure_solution 'ShelXS (Sheldrick, 2008)'
_diffrn_ambient_environment N~2~
_diffrn_ambient_temperature 100.00(10)
_diffrn_detector 'CCD plate'
_diffrn_detector_area_resol_mean 10.3577
_diffrn_detector_type Atlas
_diffrn_measured_fraction_theta_full 0.984
_diffrn_measured_fraction_theta_max 0.984
_diffrn_measurement_details
;
List of Runs (angles in degrees, time in seconds):

  # Type    Start    End  Width  t~exp~   \w     \q     \k     \f   Frames
--------------------------------------------------------------------------
  1  \w     32.00 117.00   1.00    3.00    --  106.99-125.00 -30.00   85
  2  \w   -112.00 -14.00   1.00    1.00    --  -40.57 -57.00 120.00   98
  3  \w    -91.00 -16.00   1.00    1.00    --  -40.57 -57.00-180.00   75
  4  \w   -112.00 -13.00   1.00    1.00    --  -40.57 -57.00 -90.00   99
  5  \w    -30.00  64.00   1.00    1.00    --   40.57 -57.00-120.00   94
  6  \w     45.00 137.00   1.00    3.00    --  106.99 -30.00 120.00   92
  7  \w     35.00 132.00   1.00    3.00    --  106.99 -30.00  30.00   97
  8  \w     24.00 110.00   1.00    3.00    --  106.99 -94.00  30.00   86
  9  \w     33.00  73.00   1.00    3.00    --  106.99 -45.00 -60.00   40
 10  \w     87.00 129.00   1.00    3.00    --  106.99 -45.00 -60.00   42
 11  \w     77.00 174.00   1.00    3.00    --  106.99  30.00 120.00   97
 12  \w     43.00 138.00   1.00    3.00    --  106.99 -77.00 120.00   95
;
_diffrn_measurement_device 'kappa diffractometer'
_diffrn_measurement_device_type 'SuperNova, Dual, Cu at zero, Atlas'
_diffrn_measurement_method '\w scans'
_diffrn_orient_matrix_type 'CrysAlisPro convention (1999,Acta A55,543-557)'
_diffrn_orient_matrix_UB_11 0.1218317000
_diffrn_orient_matrix_UB_12 0.0397923000
_diffrn_orient_matrix_UB_13 -0.0748936000
_diffrn_orient_matrix_UB_21 -0.0784463000
_diffrn_orient_matrix_UB_22 0.1115598000
_diffrn_orient_matrix_UB_23 0.0108963000
_diffrn_orient_matrix_UB_31 0.1480620000
_diffrn_orient_matrix_UB_32 0.0262875000
_diffrn_orient_matrix_UB_33 0.0670106000
_diffrn_radiation_monochromator mirror
_diffrn_radiation_probe x-ray
_diffrn_radiation_type CuK\a
_diffrn_radiation_wavelength 1.54184
_diffrn_reflns_av_R_equivalents 0.0171
_diffrn_reflns_av_unetI/netI 0.0165
_diffrn_reflns_Laue_measured_fraction_full 0.984
_diffrn_reflns_Laue_measured_fraction_max 0.984
_diffrn_reflns_limit_h_max 8
_diffrn_reflns_limit_h_min -6
_diffrn_reflns_limit_k_max 15
_diffrn_reflns_limit_k_min -15
_diffrn_reflns_limit_l_max 18
_diffrn_reflns_limit_l_min -14
_diffrn_reflns_number 8090
_diffrn_reflns_point_group_measured_fraction_full 0.983
_diffrn_reflns_point_group_measured_fraction_max 0.982
_diffrn_reflns_theta_full 66.500
_diffrn_reflns_theta_max 67.488
_diffrn_reflns_theta_min 4.532
_diffrn_source 'micro-focus sealed X-ray tube'
_diffrn_source_current 0.80
_diffrn_source_power 0.040
_diffrn_source_target Cu
_diffrn_source_type 'SuperNova (Cu) X-ray Source'
_diffrn_source_voltage 50
_exptl_absorpt_coefficient_mu 0.622
_exptl_absorpt_correction_T_max 1.00000
_exptl_absorpt_correction_T_min 0.89314
_exptl_absorpt_correction_type multi-scan
_exptl_absorpt_process_details
;
CrysAlisPro 1.171.39.46 (Rigaku Oxford Diffraction, 2018)
Empirical absorption correction using spherical harmonics,
 implemented in SCALE3 ABSPACK scaling algorithm.
;
_exptl_crystal_colour colourless
_exptl_crystal_colour_primary colourless
_exptl_crystal_density_diffrn 1.239
_exptl_crystal_description block
_exptl_crystal_F_000 576
_exptl_crystal_size_max 0.2
_exptl_crystal_size_mid 0.18
_exptl_crystal_size_min 0.15
_refine_diff_density_max 0.183
_refine_diff_density_min -0.139
_refine_diff_density_rms 0.029
_refine_ls_abs_structure_details
;
 Flack x determined using 1048 quotients [(I+)-(I-)]/[(I+)+(I-)]
 (Parsons, Flack and Wagner, Acta Cryst. B69 (2013) 249-259).
;
_refine_ls_abs_structure_Flack 0.04(8)
_refine_ls_extinction_method none
_refine_ls_goodness_of_fit_ref 1.049
_refine_ls_hydrogen_treatment constr
_refine_ls_matrix_type full
_refine_ls_number_parameters 184
_refine_ls_number_reflns 2555
_refine_ls_number_restraints 0
_refine_ls_restrained_S_all 1.049
_refine_ls_R_factor_all 0.0247
_refine_ls_R_factor_gt 0.0243
_refine_ls_shift/su_max 0.000
_refine_ls_shift/su_mean 0.000
_refine_ls_structure_factor_coef Fsqd
_refine_ls_weighting_details 'w=1/[\s^2^(Fo^2^)+(0.0350P)^2^+0.2030P] where P=(Fo^2^+2Fc^2^)/3'
_refine_ls_weighting_scheme calc
_refine_ls_wR_factor_gt 0.0614
_refine_ls_wR_factor_ref 0.0617
_reflns_Friedel_coverage 0.711
_reflns_Friedel_fraction_full 0.981
_reflns_Friedel_fraction_max 0.979
_reflns_number_gt 2524
_reflns_number_total 2555
_reflns_threshold_expression 'I > 2\s(I)'
_cod_data_source_file ja9b07514_si_003.cif
_cod_data_source_block madk8cult
_cod_original_cell_volume 1439.04(3)
_cod_database_code 4128882
_shelx_shelxl_version_number 2014/7
_shelx_space_group_comment
;
The symmetry employed for this shelxl refinement is uniquely defined
by the following loop, which should always be used as a source of
symmetry information in preference to the above space-group names.
They are only intended as comments.
;
_shelx_estimated_absorpt_t_max 0.912
_shelx_estimated_absorpt_t_min 0.886
_reflns_odcompleteness_completeness 99.80
_reflns_odcompleteness_iscentric 1
_reflns_odcompleteness_theta 66.97
_olex2_refinement_description
;
1. Fixed Uiso
 At 1.2 times of:
  All C(H) groups, All C(H,H) groups
 At 1.5 times of:
  All C(H,H,H) groups, All O(H) groups
2.a Secondary CH2 refined with riding coordinates:
 C3(H3A,H3B), C31(H31A,H31B)
2.b Aromatic/amide H refined with riding coordinates:
 C12(H12), C13(H13), C15(H15), C16(H16), C22(H22), C23(H23), C24(H24),
 C25(H25), C26(H26)
2.c Idealised Me refined as rotating group:
 C4(H4A,H4B,H4C), C32(H32A,H32B,H32C)
2.d Idealised tetrahedral OH refined as rotating group:
 O2(H2)
;
_olex2_date_sample_data_collection 2019-01-29
_olex2_submission_special_instructions 'No special instructions were received'
_oxdiff_exptl_absorpt_empirical_details
;
Empirical correction (ABSPACK) includes:
- Absorption correction using spherical harmonics
- Frame scaling
;
_oxdiff_exptl_absorpt_empirical_full_max 1.321
_oxdiff_exptl_absorpt_empirical_full_min 0.844

loop_
_space_group_symop_operation_xyz
'x, y, z'
'-x+1/2, -y, z+1/2'
'x+1/2, -y+1/2, -z'
'-x, y+1/2, -z+1/2'

loop_
_atom_site_label
_atom_site_type_symbol
_atom_site_fract_x
_atom_site_fract_y
_atom_site_fract_z
_atom_site_U_iso_or_equiv
_atom_site_adp_type
_atom_site_occupancy
_atom_site_site_symmetry_order
_atom_site_calc_flag
_atom_site_refinement_flags_posn
O1 O 0.47388(15) 0.46023(8) 0.02592(6) 0.0192(2) Uani 1 1 d .
O2 O 0.97036(15) 0.62493(8) 0.36359(7) 0.0199(2) Uani 1 1 d .
H2 H 0.9675 0.6025 0.4154 0.030 Uiso 1 1 calc GR
C1 C 0.3497(2) 0.50357(10) 0.16770(9) 0.0139(3) Uani 1 1 d .
C2 C 0.4453(2) 0.43110(11) 0.10061(9) 0.0140(3) Uani 1 1 d .
C3 C 0.5133(2) 0.32602(11) 0.13325(10) 0.0197(3) Uani 1 1 d .
H3A H 0.4089 0.2796 0.1446 0.024 Uiso 1 1 calc R
H3B H 0.5765 0.3369 0.1897 0.024 Uiso 1 1 calc R
C4 C 0.6395(2) 0.27079(13) 0.07034(11) 0.0215(3) Uani 1 1 d .
H4A H 0.6874 0.2071 0.0982 0.032 Uiso 1 1 calc GR
H4B H 0.7390 0.3180 0.0552 0.032 Uiso 1 1 calc GR
H4C H 0.5739 0.2515 0.0169 0.032 Uiso 1 1 calc GR
C11 C 0.5074(2) 0.54084(10) 0.22557(9) 0.0137(3) Uani 1 1 d .
C12 C 0.5204(2) 0.51948(11) 0.31535(9) 0.0158(3) Uani 1 1 d .
H12 H 0.4239 0.4848 0.3442 0.019 Uiso 1 1 calc R
C13 C 0.6722(2) 0.54814(11) 0.36320(9) 0.0162(3) Uani 1 1 d .
H13 H 0.6784 0.5332 0.4242 0.019 Uiso 1 1 calc R
C14 C 0.8148(2) 0.59859(11) 0.32193(10) 0.0152(3) Uani 1 1 d .
C15 C 0.8014(2) 0.62395(12) 0.23298(10) 0.0166(3) Uani 1 1 d .
H15 H 0.8960 0.6610 0.2047 0.020 Uiso 1 1 calc R
C16 C 0.6501(2) 0.59503(11) 0.18609(10) 0.0157(3) Uani 1 1 d .
H16 H 0.6428 0.6124 0.1255 0.019 Uiso 1 1 calc R
C21 C 0.25600(19) 0.59741(11) 0.12331(9) 0.0139(3) Uani 1 1 d .
C22 C 0.2567(2) 0.69574(11) 0.16369(9) 0.0155(3) Uani 1 1 d .
H22 H 0.3223 0.7052 0.2166 0.019 Uiso 1 1 calc R
C23 C 0.1630(2) 0.78041(11) 0.12789(11) 0.0201(3) Uani 1 1 d .
H23 H 0.1660 0.8469 0.1564 0.024 Uiso 1 1 calc R
C24 C 0.0656(2) 0.76835(13) 0.05110(10) 0.0223(3) Uani 1 1 d .
H24 H 0.0017 0.8261 0.0266 0.027 Uiso 1 1 calc R
C25 C 0.0626(2) 0.67083(13) 0.01054(10) 0.0228(3) Uani 1 1 d .
H25 H -0.0046 0.6616 -0.0419 0.027 Uiso 1 1 calc R
C26 C 0.1568(2) 0.58642(12) 0.04562(10) 0.0185(3) Uani 1 1 d .
H26 H 0.1541 0.5203 0.0166 0.022 Uiso 1 1 calc R
C31 C 0.2089(2) 0.43975(11) 0.22126(9) 0.0159(3) Uani 1 1 d .
H31A H 0.2719 0.3827 0.2531 0.019 Uiso 1 1 calc R
H31B H 0.1542 0.4868 0.2656 0.019 Uiso 1 1 calc R
C32 C 0.0590(2) 0.39125(12) 0.16622(10) 0.0201(3) Uani 1 1 d .
H32A H -0.0115 0.3429 0.2026 0.030 Uiso 1 1 calc GR
H32B H 0.1116 0.3526 0.1168 0.030 Uiso 1 1 calc GR
H32C H -0.0194 0.4471 0.1438 0.030 Uiso 1 1 calc GR

loop_
_atom_site_aniso_label
_atom_site_aniso_U_11
_atom_site_aniso_U_22
_atom_site_aniso_U_33
_atom_site_aniso_U_23
_atom_site_aniso_U_13
_atom_site_aniso_U_12
O1 0.0239(6) 0.0197(5) 0.0141(5) 0.0005(4) 0.0029(4) 0.0035(4)
O2 0.0190(5) 0.0243(5) 0.0165(5) 0.0010(4) -0.0050(4) -0.0015(4)
C1 0.0148(7) 0.0137(6) 0.0132(6) -0.0001(5) 0.0003(6) -0.0005(6)
C2 0.0123(7) 0.0152(7) 0.0144(6) -0.0008(5) -0.0013(6) -0.0021(6)
C3 0.0255(8) 0.0156(7) 0.0181(7) 0.0008(6) 0.0027(6) 0.0039(6)
C4 0.0223(8) 0.0192(7) 0.0231(8) -0.0002(6) 0.0018(7) 0.0065(7)
C11 0.0145(7) 0.0125(6) 0.0142(6) -0.0009(5) -0.0002(5) 0.0021(6)
C12 0.0178(7) 0.0148(6) 0.0148(6) 0.0005(5) 0.0012(6) -0.0001(6)
C13 0.0216(7) 0.0155(6) 0.0114(6) 0.0002(5) -0.0002(6) 0.0028(6)
C14 0.0153(7) 0.0126(6) 0.0176(7) -0.0020(5) -0.0026(6) 0.0033(5)
C15 0.0150(7) 0.0170(7) 0.0178(7) 0.0012(6) 0.0011(5) 0.0001(6)
C16 0.0170(7) 0.0171(6) 0.0130(6) 0.0020(5) 0.0000(6) 0.0007(6)
C21 0.0110(6) 0.0163(7) 0.0145(6) 0.0017(5) 0.0032(5) -0.0006(5)
C22 0.0142(7) 0.0178(7) 0.0145(6) 0.0000(5) 0.0037(5) -0.0026(6)
C23 0.0192(7) 0.0139(6) 0.0273(8) 0.0020(6) 0.0081(7) -0.0012(6)
C24 0.0194(8) 0.0228(8) 0.0247(8) 0.0096(6) 0.0048(7) 0.0055(7)
C25 0.0195(7) 0.0298(8) 0.0192(7) 0.0031(6) -0.0027(6) 0.0025(7)
C26 0.0174(7) 0.0195(7) 0.0185(7) -0.0012(6) -0.0006(6) -0.0001(6)
C31 0.0167(8) 0.0157(7) 0.0153(7) -0.0010(5) 0.0017(6) -0.0015(6)
C32 0.0189(7) 0.0204(7) 0.0212(7) -0.0014(6) 0.0029(6) -0.0055(6)

loop_
_atom_type_symbol
_atom_type_description
_atom_type_scat_dispersion_real
_atom_type_scat_dispersion_imag
_atom_type_scat_source
C C 0.0181 0.0091 'International Tables Vol C Tables 4.2.6.8 and 6.1.1.4'
H H 0.0000 0.0000 'International Tables Vol C Tables 4.2.6.8 and 6.1.1.4'
O O 0.0492 0.0322 'International Tables Vol C Tables 4.2.6.8 and 6.1.1.4'

loop_
_geom_angle_atom_site_label_1
_geom_angle_atom_site_label_2
_geom_angle_atom_site_label_3
_geom_angle
C2 C1 C31 110.20(11)
C11 C1 C2 102.19(11)
C11 C1 C31 111.86(11)
C21 C1 C2 112.26(11)
C21 C1 C11 110.98(11)
C21 C1 C31 109.25(12)
O1 C2 C1 121.14(12)
O1 C2 C3 121.23(13)
C3 C2 C1 117.49(11)
C2 C3 C4 114.11(12)
C12 C11 C1 123.55(13)
C12 C11 C16 117.59(13)
C16 C11 C1 118.80(12)
C13 C12 C11 121.18(13)
C14 C13 C12 120.16(13)
O2 C14 C13 123.43(13)
O2 C14 C15 117.15(13)
C13 C14 C15 119.42(13)
C16 C15 C14 119.89(14)
C15 C16 C11 121.69(13)
C22 C21 C1 119.97(13)
C22 C21 C26 117.68(13)
C26 C21 C1 122.18(13)
C21 C22 C23 121.20(14)
C24 C23 C22 120.47(14)
C23 C24 C25 118.96(14)
C24 C25 C26 120.77(14)
C25 C26 C21 120.91(14)
C32 C31 C1 114.48(12)

loop_
_geom_bond_atom_site_label_1
_geom_bond_atom_site_label_2
_geom_bond_distance
O1 C2 1.2151(17)
O2 C14 1.3613(18)
C1 C2 1.5483(19)
C1 C11 1.541(2)
C1 C21 1.5378(19)
C1 C31 1.5556(19)
C2 C3 1.5116(19)
C3 C4 1.514(2)
C11 C12 1.398(2)
C11 C16 1.401(2)
C12 C13 1.392(2)
C13 C14 1.389(2)
C14 C15 1.396(2)
C15 C16 1.382(2)
C21 C22 1.392(2)
C21 C26 1.401(2)
C22 C23 1.393(2)
C23 C24 1.385(2)
C24 C25 1.385(2)
C25 C26 1.388(2)
C31 C32 1.524(2)

loop_
_geom_hbond_atom_site_label_D
_geom_hbond_atom_site_label_H
_geom_hbond_atom_site_label_A
_geom_hbond_distance_DH
_geom_hbond_distance_HA
_geom_hbond_distance_DA
_geom_hbond_angle_DHA
_geom_hbond_site_symmetry_A
O2 H2 O1 0.84 1.91 2.7309(14) 164.4 2_665

loop_
_geom_torsion_atom_site_label_1
_geom_torsion_atom_site_label_2
_geom_torsion_atom_site_label_3
_geom_torsion_atom_site_label_4
_geom_torsion
O1 C2 C3 C4 8.6(2)
O2 C14 C15 C16 177.09(13)
C1 C2 C3 C4 -167.19(13)
C1 C11 C12 C13 175.09(13)
C1 C11 C16 C15 -175.29(13)
C1 C21 C22 C23 -175.75(13)
C1 C21 C26 C25 175.17(14)
C2 C1 C11 C12 -117.96(14)
C2 C1 C11 C16 59.05(15)
C2 C1 C21 C22 -142.27(13)
C2 C1 C21 C26 42.56(18)
C2 C1 C31 C32 -61.25(16)
C11 C1 C2 O1 -103.83(15)
C11 C1 C2 C3 71.96(15)
C11 C1 C21 C22 -28.61(18)
C11 C1 C21 C26 156.21(13)
C11 C1 C31 C32 -174.19(12)
C11 C12 C13 C14 -0.2(2)
C12 C11 C16 C15 1.9(2)
C12 C13 C14 O2 -177.13(13)
C12 C13 C14 C15 2.5(2)
C13 C14 C15 C16 -2.6(2)
C14 C15 C16 C11 0.4(2)
C16 C11 C12 C13 -2.0(2)
C21 C1 C2 O1 15.13(19)
C21 C1 C2 C3 -169.08(12)
C21 C1 C11 C12 122.18(14)
C21 C1 C11 C16 -60.81(16)
C21 C1 C31 C32 62.53(15)
C21 C22 C23 C24 0.4(2)
C22 C21 C26 C25 -0.1(2)
C22 C23 C24 C25 0.0(2)
C23 C24 C25 C26 -0.5(2)
C24 C25 C26 C21 0.6(2)
C26 C21 C22 C23 -0.4(2)
C31 C1 C2 O1 137.14(14)
C31 C1 C2 C3 -47.07(17)
C31 C1 C11 C12 -0.11(19)
C31 C1 C11 C16 176.90(12)
C31 C1 C21 C22 95.18(15)
C31 C1 C21 C26 -79.99(15)
